data_4307735
loop_
_publ_author_name
'Marcello Gennari'
'Matteo Tegoni'
'Maurizio Lanfranchi'
'Maria Angela Pellinghelli'
'Luciano Marchi\`o'

_publ_contact_author
;
     Dr. Luciano Marchi\`o
     Dip. Chimica Generale ed Inorganica, Chimica Analitica,
     Chimica Fisica. V.le G.P. Usberti 17/a. Parma. Italy
;
_publ_contact_author_email marchio@unipr.it
_publ_contact_author_fax '+39 0521 905557'
_publ_contact_author_phone '+39 0521 905424'
_publ_section_title
;
A New Chiral N,N',O-Donor Heteroscorpionate Ligand. Structures of Ni2+,
Cu2+, Zn2+ Complexes and Study of Solution Equilibria by Means of 1H
NMR/UV-Vis Titrations and EXSY NMR Spectroscopy
;
_journal_name_full 'Inorganic Chemistry'
_journal_page_first 3367
_journal_page_last 3377
_journal_paper_doi 10.1021/ic062228e
_journal_volume 46
_journal_year 2007
_chemical_formula_moiety 'C15 H21 N3 O2'
_chemical_formula_sum 'C15 H21 N3 O2'
_chemical_formula_weight 275.35
_chemical_name_systematic
;
 ?
;
_space_group_IT_number 2
_symmetry_cell_setting triclinic
_symmetry_space_group_name_Hall '-P 1'
_symmetry_space_group_name_H-M 'P -1'
_atom_sites_solution_hydrogens geom
_atom_sites_solution_primary direct
_atom_sites_solution_secondary difmap
_audit_creation_method SHELXL-97
_cell_angle_alpha 63.298(2)
_cell_angle_beta 86.374(2)
_cell_angle_gamma 69.046(2)
_cell_formula_units_Z 2
_cell_length_a 8.5150(10)
_cell_length_b 10.540(2)
_cell_length_c 10.582(2)
_cell_measurement_reflns_used 8460
_cell_measurement_temperature 293(2)
_cell_measurement_theta_max 27.99
_cell_measurement_theta_min 2.17
_cell_volume 786.9(2)
_computing_cell_refinement Saint
_computing_data_collection Smart
_computing_data_reduction Saint
_computing_molecular_graphics 'Ortep3 for windows'
_computing_structure_refinement 'SHELXL-97 (Sheldrick, 1997)'
_computing_structure_solution Sir97
_diffrn_ambient_temperature 293(2)
_diffrn_measured_fraction_theta_full 0.900
_diffrn_measured_fraction_theta_max 0.900
_diffrn_measurement_device_type 'Bruker AXS Smart 1000 diffractometer'
_diffrn_measurement_method 'Theta-omega scan'
_diffrn_radiation_monochromator graphite
_diffrn_radiation_source 'fine-focus sealed tube'
_diffrn_radiation_type MoK\a
_diffrn_radiation_wavelength 0.71073
_diffrn_reflns_av_R_equivalents 0.0195
_diffrn_reflns_av_sigmaI/netI 0.0219
_diffrn_reflns_limit_h_max 11
_diffrn_reflns_limit_h_min -10
_diffrn_reflns_limit_k_max 13
_diffrn_reflns_limit_k_min -13
_diffrn_reflns_limit_l_max 13
_diffrn_reflns_limit_l_min -13
_diffrn_reflns_number 8456
_diffrn_reflns_theta_full 27.99
_diffrn_reflns_theta_max 27.99
_diffrn_reflns_theta_min 2.17
_diffrn_standards_decay_% 0
_exptl_absorpt_coefficient_mu 0.079
_exptl_absorpt_correction_T_max 1.000
_exptl_absorpt_correction_T_min 0.830
_exptl_absorpt_correction_type multi-scan
_exptl_absorpt_process_details SADABS
_exptl_crystal_colour colorless
_exptl_crystal_density_diffrn 1.162
_exptl_crystal_density_method 'not measured'
_exptl_crystal_description block
_exptl_crystal_F_000 296
_exptl_crystal_size_max 0.45
_exptl_crystal_size_mid 0.45
_exptl_crystal_size_min 0.35
_refine_diff_density_max 0.190
_refine_diff_density_min -0.182
_refine_diff_density_rms 0.032
_refine_ls_extinction_method none
_refine_ls_goodness_of_fit_ref 1.010
_refine_ls_hydrogen_treatment mixed
_refine_ls_matrix_type full
_refine_ls_number_parameters 210
_refine_ls_number_reflns 3418
_refine_ls_number_restraints 0
_refine_ls_restrained_S_all 1.010
_refine_ls_R_factor_all 0.0595
_refine_ls_R_factor_gt 0.0429
_refine_ls_shift/su_max 0.000
_refine_ls_shift/su_mean 0.000
_refine_ls_structure_factor_coef Fsqd
_refine_ls_weighting_details 'calc w=1/[\s^2^(Fo^2^)+(0.0934P)^2^+0.0000P] where P=(Fo^2^+2Fc^2^)/3'
_refine_ls_weighting_scheme calc
_refine_ls_wR_factor_gt 0.1297
_refine_ls_wR_factor_ref 0.1407
_reflns_number_gt 2455
_reflns_number_total 3418
_reflns_threshold_expression >2sigma(I)
_cod_data_source_file ic062228esi20061123_043721_2.cif
_cod_data_source_block mg164
_cod_depositor_comments
;
The following automatic conversions were performed:
'_symmetry_cell_setting' value 'Triclinic' changed to 'triclinic'
according to '/home/saulius/struct/CIF-dictionaries/cif_core.dic'
dictionary named 'cif_core.dic' version 2.4.1 from 2010-06-29.

Automatic conversion script
Id: cif_fix_enum 1527 2010-12-29 10:47:43Z saulius 
;
_cod_database_code 4307735

loop_
_symmetry_equiv_pos_as_xyz
'x, y, z'
'-x, -y, -z'

loop_
_atom_site_label
_atom_site_type_symbol
_atom_site_fract_x
_atom_site_fract_y
_atom_site_fract_z
_atom_site_U_iso_or_equiv
_atom_site_adp_type
_atom_site_occupancy
_atom_site_symmetry_multiplicity
_atom_site_calc_flag
_atom_site_refinement_flags
_atom_site_disorder_assembly
_atom_site_disorder_group
N21 N 0.35280(14) 0.10741(14) 0.81775(13) 0.0563(3) Uani 1 1 d . . .
N11 N 0.47004(13) 0.01943(11) 0.76859(11) 0.0434(3) Uani 1 1 d . . .
O13 O 0.80455(12) 0.43638(11) 0.63955(12) 0.0630(3) Uani 1 1 d . . .
O12 O 0.77246(14) -0.19922(12) 0.70894(12) 0.0615(3) Uani 1 1 d . . .
N13 N 0.72902(14) 0.10406(12) 0.57359(11) 0.0497(3) Uani 1 1 d . . .
C12 C 0.64838(15) -0.01798(14) 0.80836(14) 0.0427(3) Uani 1 1 d . . .
C23 C 0.72739(15) 0.21761(14) 0.72627(14) 0.0456(3) Uani 1 1 d . . .
C22 C 0.76521(18) -0.18062(15) 0.83477(14) 0.0523(3) Uani 1 1 d . . .
C53 C 0.77605(19) 0.21182(16) 0.47136(16) 0.0543(4) Uani 1 1 d . . .
C33 C 0.77385(15) 0.32948(14) 0.61491(15) 0.0475(3) Uani 1 1 d . . .
C43 C 0.79915(16) 0.32865(15) 0.48465(15) 0.0509(3) Uani 1 1 d . . .
C13 C 0.70500(14) 0.10699(13) 0.69864(13) 0.0419(3) Uani 1 1 d . . .
C31 C 0.39677(19) -0.00588(18) 0.67728(17) 0.0582(4) Uani 1 1 d . . .
C21 C 0.22626(19) 0.06547(19) 0.66805(17) 0.0616(4) Uani 1 1 d . . .
C63 C 0.7052(2) 0.2186(2) 0.86793(17) 0.0705(5) Uani 1 1 d . . .
H63A H 0.5915 0.2278 0.8891 0.106 Uiso 1 1 calc R . .
H63B H 0.7265 0.3036 0.8645 0.106 Uiso 1 1 calc R . .
H63C H 0.7835 0.1251 0.9407 0.106 Uiso 1 1 calc R . .
C11 C 0.20608(19) 0.13413(19) 0.75566(17) 0.0622(4) Uani 1 1 d . . .
C42 C 0.7012(2) -0.29950(17) 0.94330(17) 0.0728(5) Uani 1 1 d . . .
H42A H 0.5886 -0.2792 0.9094 0.109 Uiso 1 1 calc R . .
H42B H 0.6999 -0.2952 1.0321 0.109 Uiso 1 1 calc R . .
H42C H 0.7746 -0.3993 0.9571 0.109 Uiso 1 1 calc R . .
C83 C 0.8526(2) 0.44586(19) 0.36395(19) 0.0759(5) Uani 1 1 d . . .
H83A H 0.7589 0.5419 0.3231 0.114 Uiso 1 1 calc R . .
H83B H 0.8884 0.4125 0.2925 0.114 Uiso 1 1 calc R . .
H83C H 0.9447 0.4578 0.3995 0.114 Uiso 1 1 calc R . .
C32 C 0.94286(19) -0.2087(2) 0.8895(2) 0.0745(5) Uani 1 1 d . . .
H32A H 1.0178 -0.3099 0.9084 0.112 Uiso 1 1 calc R . .
H32B H 0.9383 -0.1987 0.9756 0.112 Uiso 1 1 calc R . .
H32C H 0.9839 -0.1352 0.8188 0.112 Uiso 1 1 calc R . .
C73 C 0.6661(2) 0.57740(19) 0.5968(2) 0.0885(6) Uani 1 1 d . . .
H73A H 0.6314 0.6219 0.4968 0.133 Uiso 1 1 calc R . .
H73B H 0.6998 0.6457 0.6154 0.133 Uiso 1 1 calc R . .
H73C H 0.5734 0.5600 0.6493 0.133 Uiso 1 1 calc R . .
H12 H 0.6489(16) -0.0171(15) 0.8961(14) 0.042(3) Uiso 1 1 d . . .
H21 H 0.134(2) 0.068(2) 0.6117(19) 0.084(5) Uiso 1 1 d . . .
H31 H 0.465(2) -0.0634(19) 0.6344(18) 0.077(5) Uiso 1 1 d . . .
H11 H 0.100(2) 0.198(2) 0.7723(19) 0.081(5) Uiso 1 1 d . . .
H53 H 0.7893(19) 0.2054(18) 0.3820(18) 0.067(4) Uiso 1 1 d . . .
H1 H 0.774(2) -0.118(2) 0.640(2) 0.081(6) Uiso 1 1 d . . .

loop_
_atom_site_aniso_label
_atom_site_aniso_U_11
_atom_site_aniso_U_22
_atom_site_aniso_U_33
_atom_site_aniso_U_23
_atom_site_aniso_U_13
_atom_site_aniso_U_12
N21 0.0502(7) 0.0612(7) 0.0591(7) -0.0357(6) 0.0051(5) -0.0113(5)
N11 0.0470(6) 0.0408(5) 0.0457(6) -0.0224(5) 0.0069(4) -0.0165(4)
O13 0.0536(6) 0.0510(6) 0.0957(8) -0.0396(6) 0.0000(5) -0.0222(5)
O12 0.0809(7) 0.0458(6) 0.0618(7) -0.0318(5) 0.0133(5) -0.0191(5)
N13 0.0616(7) 0.0452(6) 0.0494(6) -0.0259(5) 0.0104(5) -0.0223(5)
C12 0.0459(7) 0.0418(7) 0.0435(7) -0.0227(5) 0.0039(5) -0.0152(5)
C23 0.0405(6) 0.0468(7) 0.0552(7) -0.0292(6) 0.0023(5) -0.0139(5)
C22 0.0577(8) 0.0416(7) 0.0512(7) -0.0212(6) 0.0052(6) -0.0115(6)
C53 0.0638(9) 0.0499(8) 0.0515(8) -0.0251(6) 0.0130(6) -0.0220(6)
C33 0.0367(6) 0.0408(7) 0.0681(9) -0.0282(6) 0.0005(5) -0.0125(5)
C43 0.0447(7) 0.0425(7) 0.0606(8) -0.0203(6) 0.0072(6) -0.0153(5)
C13 0.0392(6) 0.0406(6) 0.0475(7) -0.0229(5) 0.0033(5) -0.0125(5)
C31 0.0607(9) 0.0652(9) 0.0653(9) -0.0412(8) 0.0065(7) -0.0260(7)
C21 0.0556(9) 0.0694(10) 0.0649(9) -0.0312(8) -0.0002(7) -0.0269(7)
C63 0.0939(12) 0.0777(11) 0.0693(10) -0.0485(9) 0.0158(9) -0.0448(10)
C11 0.0483(8) 0.0681(9) 0.0639(9) -0.0308(8) 0.0029(7) -0.0132(7)
C42 0.0896(12) 0.0433(8) 0.0672(10) -0.0158(7) 0.0130(8) -0.0180(7)
C83 0.0848(12) 0.0605(10) 0.0809(11) -0.0252(8) 0.0258(9) -0.0371(9)
C32 0.0561(9) 0.0675(10) 0.0814(11) -0.0323(9) -0.0033(8) -0.0033(8)
C73 0.0817(12) 0.0556(10) 0.1346(17) -0.0563(11) -0.0033(11) -0.0126(9)

loop_
_atom_type_symbol
_atom_type_description
_atom_type_scat_dispersion_real
_atom_type_scat_dispersion_imag
_atom_type_scat_source
C C 0.0033 0.0016 'International Tables Vol C Tables 4.2.6.8 and 6.1.1.4'
H H 0.0000 0.0000 'International Tables Vol C Tables 4.2.6.8 and 6.1.1.4'
N N 0.0061 0.0033 'International Tables Vol C Tables 4.2.6.8 and 6.1.1.4'
O O 0.0106 0.0060 'International Tables Vol C Tables 4.2.6.8 and 6.1.1.4'

loop_
_geom_angle_atom_site_label_1
_geom_angle_atom_site_label_2
_geom_angle_atom_site_label_3
_geom_angle
_geom_angle_site_symmetry_1
_geom_angle_site_symmetry_3
_geom_angle_publ_flag
C11 N21 N11 104.33(11) . . ?
C31 N11 N21 111.29(11) . . ?
C31 N11 C12 130.95(11) . . ?
N21 N11 C12 117.39(10) . . ?
C33 O13 C73 115.21(12) . . ?
C22 O12 H1 107.7(13) . . ?
C53 N13 C13 118.32(11) . . ?
N11 C12 C13 109.03(9) . . ?
N11 C12 C22 113.78(10) . . ?
C13 C12 C22 113.35(11) . . ?
N11 C12 H12 103.8(8) . . ?
C13 C12 H12 110.1(8) . . ?
C22 C12 H12 106.4(8) . . ?
C13 C23 C33 116.77(12) . . ?
C13 C23 C63 122.79(12) . . ?
C33 C23 C63 120.43(12) . . ?
O12 C22 C42 106.33(12) . . ?
O12 C22 C32 109.57(12) . . ?
C42 C22 C32 110.06(13) . . ?
O12 C22 C12 112.30(10) . . ?
C42 C22 C12 110.86(12) . . ?
C32 C22 C12 107.72(12) . . ?
N13 C53 C43 124.47(13) . . ?
N13 C53 H53 114.7(9) . . ?
C43 C53 H53 120.7(9) . . ?
O13 C33 C43 119.77(12) . . ?
O13 C33 C23 118.65(12) . . ?
C43 C33 C23 121.46(12) . . ?
C53 C43 C33 116.27(13) . . ?
C53 C43 C83 121.16(14) . . ?
C33 C43 C83 122.55(14) . . ?
N13 C13 C23 122.68(11) . . ?
N13 C13 C12 115.01(10) . . ?
C23 C13 C12 122.30(11) . . ?
N11 C31 C21 107.36(14) . . ?
N11 C31 H31 119.4(10) . . ?
C21 C31 H31 133.2(10) . . ?
C31 C21 C11 104.75(14) . . ?
C31 C21 H21 128.5(10) . . ?
C11 C21 H21 126.8(10) . . ?
C23 C63 H63A 109.5 . . ?
C23 C63 H63B 109.5 . . ?
H63A C63 H63B 109.5 . . ?
C23 C63 H63C 109.5 . . ?
H63A C63 H63C 109.5 . . ?
H63B C63 H63C 109.5 . . ?
N21 C11 C21 112.27(14) . . ?
N21 C11 H11 120.4(10) . . ?
C21 C11 H11 127.4(10) . . ?
C22 C42 H42A 109.5 . . ?
C22 C42 H42B 109.5 . . ?
H42A C42 H42B 109.5 . . ?
C22 C42 H42C 109.5 . . ?
H42A C42 H42C 109.5 . . ?
H42B C42 H42C 109.5 . . ?
C43 C83 H83A 109.5 . . ?
C43 C83 H83B 109.5 . . ?
H83A C83 H83B 109.5 . . ?
C43 C83 H83C 109.5 . . ?
H83A C83 H83C 109.5 . . ?
H83B C83 H83C 109.5 . . ?
C22 C32 H32A 109.5 . . ?
C22 C32 H32B 109.5 . . ?
H32A C32 H32B 109.5 . . ?
C22 C32 H32C 109.5 . . ?
H32A C32 H32C 109.5 . . ?
H32B C32 H32C 109.5 . . ?
O13 C73 H73A 109.5 . . ?
O13 C73 H73B 109.5 . . ?
H73A C73 H73B 109.5 . . ?
O13 C73 H73C 109.5 . . ?
H73A C73 H73C 109.5 . . ?
H73B C73 H73C 109.5 . . ?

loop_
_geom_bond_atom_site_label_1
_geom_bond_atom_site_label_2
_geom_bond_distance
_geom_bond_site_symmetry_2
_geom_bond_publ_flag
N21 C11 1.3258(18) . ?
N21 N11 1.3538(15) . ?
N11 C31 1.3494(17) . ?
N11 C12 1.4636(16) . ?
O13 C33 1.3744(15) . ?
O13 C73 1.4192(19) . ?
O12 C22 1.4250(17) . ?
O12 H1 0.85(2) . ?
N13 C53 1.3368(18) . ?
N13 C13 1.3386(16) . ?
C12 C13 1.5246(18) . ?
C12 C22 1.5463(18) . ?
C12 H12 0.933(13) . ?
C23 C13 1.3977(17) . ?
C23 C33 1.4005(19) . ?
C23 C63 1.5034(19) . ?
C22 C42 1.517(2) . ?
C22 C32 1.532(2) . ?
C53 C43 1.381(2) . ?
C53 H53 0.975(16) . ?
C33 C43 1.385(2) . ?
C43 C83 1.509(2) . ?
C31 C21 1.362(2) . ?
C31 H31 0.934(16) . ?
C21 C11 1.381(2) . ?
C21 H21 1.005(19) . ?
C63 H63A 0.9600 . ?
C63 H63B 0.9600 . ?
C63 H63C 0.9600 . ?
C11 H11 0.974(17) . ?
C42 H42A 0.9600 . ?
C42 H42B 0.9600 . ?
C42 H42C 0.9600 . ?
C83 H83A 0.9600 . ?
C83 H83B 0.9600 . ?
C83 H83C 0.9600 . ?
C32 H32A 0.9600 . ?
C32 H32B 0.9600 . ?
C32 H32C 0.9600 . ?
C73 H73A 0.9600 . ?
C73 H73B 0.9600 . ?
C73 H73C 0.9600 . ?

loop_
_cod_related_entry_id
_cod_related_entry_database
_cod_related_entry_code
1 ChemSpider 21155905
